data_7119907
loop_
_publ_author_name
'Wani, Imtiyaz Ahmad'
'Sayyad, Masthanvali'
'Ghorai, Manas K.'

_publ_section_title
;
 Domino ring-opening cyclization (DROC) of activated aziridines and
 epoxides with nitrones via dual-catalysis &quot;on water&quot;.
;
_journal_issue 31
_journal_name_full 'Chemical communications (Cambridge, England)'
_journal_page_first 4386
_journal_page_last 4389
_journal_paper_doi 10.1039/c7cc01033h
_journal_volume 53
_journal_year 2017
_chemical_formula_moiety 'C16 H17 N O2'
_chemical_formula_sum 'C16 H17 N O2'
_chemical_formula_weight 255.31
_chemical_name_systematic
;
 ?
;
_space_group_IT_number 4
_symmetry_cell_setting monoclinic
_symmetry_space_group_name_Hall 'P 2yb'
_symmetry_space_group_name_H-M 'P 1 21 1'
_atom_sites_solution_hydrogens geom
_atom_sites_solution_primary direct
_atom_sites_solution_secondary difmap
_audit_creation_method SHELXL-97
_audit_update_record
;
2016-06-30 deposited with the CCDC.
2017-04-05 downloaded from the CCDC.
;
_cell_angle_alpha 90.00
_cell_angle_beta 103.824(5)
_cell_angle_gamma 90.00
_cell_formula_units_Z 2
_cell_length_a 5.4942(17)
_cell_length_b 18.284(6)
_cell_length_c 6.781(2)
_cell_measurement_reflns_used 2272
_cell_measurement_temperature 100(2)
_cell_measurement_theta_max 28.41
_cell_measurement_theta_min 2.2
_cell_volume 661.5(4)
_computing_cell_refinement 'Bruker SMART'
_computing_data_collection 'Bruker SMART APEX'
_computing_data_reduction 'Bruker SAINT PLUS'
_computing_molecular_graphics 'Ortep-3 for Windows (Farrugia, 1997)'
_computing_publication_material 'WinGX publication routines (Farrugia, 1999)'
_computing_structure_refinement 'SHELXL-97 (Sheldrick, 1997)'
_computing_structure_solution 'SIR97(Altomare, et. al. 1999)'
_diffrn_ambient_temperature 100(2)
_diffrn_measured_fraction_theta_full 0.924
_diffrn_measured_fraction_theta_max 0.992
_diffrn_measurement_device_type 'CCD area detector'
_diffrn_measurement_method 'phi and omega scans'
_diffrn_radiation_monochromator graphite
_diffrn_radiation_source 'fine-focus sealed tube'
_diffrn_radiation_type MoK\a
_diffrn_radiation_wavelength 0.71073
_diffrn_reflns_av_R_equivalents 0.0217
_diffrn_reflns_av_sigmaI/netI 0.0476
_diffrn_reflns_limit_h_max 7
_diffrn_reflns_limit_h_min -7
_diffrn_reflns_limit_k_max 24
_diffrn_reflns_limit_k_min -24
_diffrn_reflns_limit_l_max 7
_diffrn_reflns_limit_l_min -9
_diffrn_reflns_number 4022
_diffrn_reflns_theta_full 28.41
_diffrn_reflns_theta_max 28.41
_diffrn_reflns_theta_min 2.23
_exptl_absorpt_coefficient_mu 0.084
_exptl_absorpt_correction_T_max 0.992
_exptl_absorpt_correction_T_min 0.983
_exptl_absorpt_correction_type empirical
_exptl_absorpt_process_details SADABS
_exptl_crystal_colour white
_exptl_crystal_density_diffrn 1.282
_exptl_crystal_density_method 'not measured'
_exptl_crystal_description block
_exptl_crystal_F_000 272
_exptl_crystal_size_max 0.20
_exptl_crystal_size_mid 0.20
_exptl_crystal_size_min 0.10
_refine_diff_density_max 0.344
_refine_diff_density_min -0.351
_refine_diff_density_rms 0.077
_refine_ls_abs_structure_details 'Flack H D (1983), Acta Cryst. A39, 876-881'
_refine_ls_abs_structure_Flack -1(3)
_refine_ls_extinction_method none
_refine_ls_goodness_of_fit_ref 0.998
_refine_ls_hydrogen_treatment mixed
_refine_ls_matrix_type full
_refine_ls_number_parameters 173
_refine_ls_number_reflns 2817
_refine_ls_number_restraints 1
_refine_ls_restrained_S_all 0.998
_refine_ls_R_factor_all 0.0765
_refine_ls_R_factor_gt 0.0555
_refine_ls_shift/su_max 0.062
_refine_ls_shift/su_mean 0.015
_refine_ls_structure_factor_coef Fsqd
_refine_ls_weighting_details 'calc w=1/[\s^2^(Fo^2^)+(0.0860P)^2^+0.7997P] where P=(Fo^2^+2Fc^2^)/3'
_refine_ls_weighting_scheme calc
_refine_ls_wR_factor_gt 0.1348
_refine_ls_wR_factor_ref 0.1826
_reflns_number_gt 2272
_reflns_number_total 2817
_reflns_threshold_expression >2sigma(I)
_cod_data_source_file c7cc01033h2.cif
_cod_data_source_block 3decam
_cod_depositor_comments
;
The following automatic conversions were performed:

'_symmetry_cell_setting' value 'Monoclinic' changed to 'monoclinic'
according to
/home/data/users/saulius/crontab/automatic-downloads/rss-feeds/RSC/lib/dictionaries/cif_core.dic
dictionary named 'cif_core.dic' version 2.4.2 from 2011-04-26.

Automatic conversion script
Id: cif_fix_values 4973 2017-02-22 13:04:09Z antanas 

 Adding full bibliography for 7119906--7119908.cif.
;
_cod_original_sg_symbol_H-M p21
_cod_database_code 7119907

loop_
_symmetry_equiv_pos_as_xyz
'x, y, z'
'-x, y+1/2, -z'

loop_
_atom_site_label
_atom_site_type_symbol
_atom_site_fract_x
_atom_site_fract_y
_atom_site_fract_z
_atom_site_U_iso_or_equiv
_atom_site_adp_type
_atom_site_occupancy
_atom_site_symmetry_multiplicity
_atom_site_calc_flag
_atom_site_refinement_flags
O2 O 0.8674(5) 0.31096(14) 0.7460(4) 0.0224(6) Uani 1 1 d .
O1 O 0.6013(5) 0.18219(14) 0.7523(4) 0.0254(6) Uani 1 1 d .
C7 C 0.8594(7) 0.1888(2) 0.8489(5) 0.0198(7) Uani 1 1 d .
H7 H 0.9615 0.1789 0.7515 0.024 Uiso 1 1 calc R
N1 N 0.9030(6) 0.26428(17) 0.9267(5) 0.0234(7) Uani 1 1 d .
C6 C 0.9235(7) 0.13584(19) 1.0214(6) 0.0216(8) Uani 1 1 d .
C11 C 0.5566(7) 0.3630(2) 0.4784(6) 0.0232(8) Uani 1 1 d .
C16 C 0.3621(7) 0.4139(2) 0.4557(6) 0.0243(8) Uani 1 1 d .
H16 H 0.2653 0.4157 0.5509 0.029 Uiso 1 1 calc R
C1 C 1.1242(7) 0.0884(2) 1.0400(6) 0.0225(8) Uani 1 1 d .
H1 H 1.2152 0.0875 0.9407 0.027 Uiso 1 1 calc R
C9 C 0.5287(7) 0.2326(2) 0.5875(6) 0.0262(8) Uani 1 1 d .
H9A H 0.3485 0.2303 0.5345 0.031 Uiso 1 1 calc R
H9B H 0.6075 0.2187 0.4794 0.031 Uiso 1 1 calc R
C15 C 0.3122(7) 0.4618(2) 0.2925(6) 0.0252(8) Uani 1 1 d .
H15 H 0.1816 0.4952 0.2781 0.030 Uiso 1 1 calc R
C2 C 1.1899(7) 0.0421(2) 1.2082(6) 0.0265(9) Uani 1 1 d .
H2 H 1.3262 0.0108 1.2205 0.032 Uiso 1 1 calc R
C4 C 0.8527(7) 0.0886(2) 1.3347(6) 0.0246(8) Uani 1 1 d .
H4 H 0.7602 0.0886 1.4330 0.030 Uiso 1 1 calc R
C10 C 0.6042(7) 0.3106(2) 0.6548(6) 0.0239(8) Uani 1 1 d .
H10 H 0.5119 0.3266 0.7542 0.029 Uiso 1 1 calc R
C12 C 0.6988(7) 0.3609(2) 0.3338(6) 0.0234(8) Uani 1 1 d .
H12 H 0.8278 0.3271 0.3458 0.028 Uiso 1 1 calc R
C14 C 0.4571(7) 0.4599(2) 0.1505(6) 0.0252(8) Uani 1 1 d .
H14 H 0.4252 0.4925 0.0420 0.030 Uiso 1 1 calc R
C13 C 0.6476(7) 0.4097(2) 0.1710(6) 0.0237(8) Uani 1 1 d .
H13 H 0.7436 0.4082 0.0751 0.028 Uiso 1 1 calc R
C3 C 1.0573(7) 0.0420(2) 1.3546(6) 0.0252(8) Uani 1 1 d .
H3 H 1.1031 0.0111 1.4663 0.030 Uiso 1 1 calc R
C5 C 0.7859(7) 0.1352(2) 1.1689(6) 0.0239(8) Uani 1 1 d .
H5 H 0.6486 0.1661 1.1564 0.029 Uiso 1 1 calc R
C8 C 1.1653(6) 0.2763(2) 1.0292(5) 0.0267(7) Uani 1 1 d .
H8A H 1.2705 0.2594 0.9442 0.040 Uiso 1 1 calc R
H8B H 1.2043 0.2498 1.1551 0.040 Uiso 1 1 calc R
H8C H 1.1936 0.3275 1.0558 0.040 Uiso 1 1 calc R

loop_
_atom_site_aniso_label
_atom_site_aniso_U_11
_atom_site_aniso_U_22
_atom_site_aniso_U_33
_atom_site_aniso_U_23
_atom_site_aniso_U_13
_atom_site_aniso_U_12
O2 0.0201(13) 0.0242(13) 0.0211(13) 0.0059(11) 0.0016(10) -0.0011(10)
O1 0.0224(13) 0.0239(13) 0.0270(14) 0.0044(12) -0.0001(10) 0.0006(10)
C7 0.0205(17) 0.0229(18) 0.0149(17) 0.0005(14) 0.0023(13) 0.0021(14)
N1 0.0250(16) 0.0241(15) 0.0185(15) 0.0026(12) -0.0001(11) 0.0006(12)
C6 0.0222(19) 0.0183(17) 0.0228(19) 0.0004(15) 0.0024(14) -0.0021(14)
C11 0.0201(18) 0.0249(18) 0.0220(19) -0.0001(16) -0.0004(14) -0.0027(15)
C16 0.0208(19) 0.0244(18) 0.027(2) -0.0048(16) 0.0049(15) 0.0008(15)
C1 0.0188(18) 0.0262(19) 0.023(2) 0.0047(15) 0.0058(14) 0.0040(14)
C9 0.0243(18) 0.0271(18) 0.0238(19) 0.0043(15) -0.0010(15) -0.0001(15)
C15 0.025(2) 0.0192(17) 0.029(2) 0.0046(16) 0.0028(16) 0.0025(15)
C2 0.0228(19) 0.0264(19) 0.029(2) 0.0053(17) 0.0035(16) 0.0061(16)
C4 0.025(2) 0.0241(19) 0.027(2) -0.0004(15) 0.0100(15) -0.0004(15)
C10 0.0177(17) 0.0259(19) 0.028(2) 0.0004(17) 0.0059(14) 0.0019(15)
C12 0.0188(17) 0.0239(17) 0.025(2) 0.0007(16) 0.0010(15) 0.0028(15)
C14 0.025(2) 0.0227(18) 0.026(2) 0.0045(16) 0.0023(15) -0.0038(16)
C13 0.0203(19) 0.031(2) 0.0197(19) 0.0026(15) 0.0046(14) -0.0030(15)
C3 0.0227(19) 0.0256(18) 0.024(2) 0.0037(15) -0.0002(15) 0.0014(15)
C5 0.0204(18) 0.0231(18) 0.028(2) 0.0020(16) 0.0045(15) 0.0005(14)
C8 0.0221(18) 0.0260(17) 0.0292(18) -0.0031(15) 0.0008(14) -0.0019(14)

loop_
_atom_type_symbol
_atom_type_description
_atom_type_scat_dispersion_real
_atom_type_scat_dispersion_imag
_atom_type_scat_source
C C 0.0033 0.0016 'International Tables Vol C Tables 4.2.6.8 and 6.1.1.4'
H H 0.0000 0.0000 'International Tables Vol C Tables 4.2.6.8 and 6.1.1.4'
N N 0.0061 0.0033 'International Tables Vol C Tables 4.2.6.8 and 6.1.1.4'
O O 0.0106 0.0060 'International Tables Vol C Tables 4.2.6.8 and 6.1.1.4'

loop_
_geom_angle_atom_site_label_1
_geom_angle_atom_site_label_2
_geom_angle_atom_site_label_3
_geom_angle
C10 O2 N1 106.1(3)
C7 O1 C9 111.6(3)
O1 C7 N1 107.7(3)
O1 C7 C6 109.2(3)
N1 C7 C6 109.8(3)
C8 N1 O2 103.3(3)
C8 N1 C7 111.6(3)
O2 N1 C7 105.5(2)
C1 C6 C5 119.2(3)
C1 C6 C7 120.7(3)
C5 C6 C7 120.1(3)
C12 C11 C16 118.9(4)
C12 C11 C10 121.5(3)
C16 C11 C10 119.6(3)
C15 C16 C11 120.6(4)
C6 C1 C2 119.9(3)
O1 C9 C10 111.3(3)
C14 C15 C16 120.1(4)
C3 C2 C1 121.0(4)
C5 C4 C3 120.4(3)
O2 C10 C11 107.8(3)
O2 C10 C9 108.0(3)
C11 C10 C9 112.0(3)
C11 C12 C13 120.0(3)
C13 C14 C15 119.7(4)
C14 C13 C12 120.8(3)
C2 C3 C4 119.2(4)
C4 C5 C6 120.3(3)

loop_
_geom_bond_atom_site_label_1
_geom_bond_atom_site_label_2
_geom_bond_distance
O2 C10 1.430(5)
O2 N1 1.468(4)
O1 C7 1.418(4)
O1 C9 1.429(4)
C7 N1 1.476(5)
C7 C6 1.494(5)
N1 C8 1.459(4)
C6 C1 1.384(5)
C6 C5 1.390(5)
C11 C12 1.392(5)
C11 C16 1.398(5)
C11 C10 1.506(5)
C16 C15 1.386(6)
C1 C2 1.397(5)
C9 C10 1.524(5)
C15 C14 1.389(6)
C2 C3 1.365(6)
C4 C5 1.388(5)
C4 C3 1.392(5)
C12 C13 1.395(5)
C14 C13 1.374(6)
